data_4132960
loop_
_publ_author_name
'Li, Quan'
'Qian, Hai'
'Shao, Baihao'
'Hughes, Russell P.'
'Aprahamian, Ivan'

_publ_section_title
;
 Building Strain with Large Macrocycles and Using It To Tune the Thermal
 Half-Lives of Hydrazone Photochromes.
;
_journal_issue 37
_journal_name_full 'Journal of the American Chemical Society'
_journal_page_first 11829
_journal_page_last 11835
_journal_paper_doi 10.1021/jacs.8b07612
_journal_volume 140
_journal_year 2018
_chemical_formula_moiety 'C22 H24 N2 O4'
_chemical_formula_sum 'C22 H24 N2 O4'
_chemical_formula_weight 380.43
_space_group_crystal_system triclinic
_space_group_IT_number 2
_space_group_name_Hall '-P 1'
_space_group_name_H-M_alt 'P -1'
_atom_sites_solution_hydrogens mixed
_atom_sites_solution_primary dual
_audit_creation_date 2017-10-12
_audit_creation_method
;
Olex2 1.2-alpha
(compiled 2017.08.10 svn.r3458 for OlexSys, GUI svn.r5381)
;
_cell_angle_alpha 104.546(2)
_cell_angle_beta 101.764(2)
_cell_angle_gamma 96.889(2)
_cell_formula_units_Z 2
_cell_length_a 9.4897(15)
_cell_length_b 9.7609(15)
_cell_length_c 11.1738(17)
_cell_measurement_reflns_used 2715
_cell_measurement_temperature 173(2)
_cell_measurement_theta_max 24.87
_cell_measurement_theta_min 2.19
_cell_volume 964.7(3)
_computing_cell_refinement 'SAINT v8.34A (Bruker, 2013)'
_computing_data_collection 'COSMO (BRUKER, V1.61, 2009)'
_computing_data_reduction 'SAINT v8.34A (Bruker, 2013)'
_computing_molecular_graphics 'Olex2 (Dolomanov et al., 2009)'
_computing_publication_material 'Olex2 (Dolomanov et al., 2009)'
_computing_structure_refinement 'XL (Sheldrick, 2008)'
_computing_structure_solution 'ShelXT (Sheldrick, 2015)'
_diffrn_ambient_temperature 173(2)
_diffrn_detector_area_resol_mean 8.36
_diffrn_measured_fraction_theta_full 0.999
_diffrn_measured_fraction_theta_max 0.997
_diffrn_measurement_device_type 'Bruker APEX-II CCD'
_diffrn_measurement_method \w
_diffrn_radiation_monochromator graphite
_diffrn_radiation_type MoK\a
_diffrn_radiation_wavelength 0.71073
_diffrn_reflns_av_R_equivalents 0.0377
_diffrn_reflns_av_unetI/netI 0.0501
_diffrn_reflns_Laue_measured_fraction_full 0.999
_diffrn_reflns_Laue_measured_fraction_max 0.997
_diffrn_reflns_limit_h_max 11
_diffrn_reflns_limit_h_min -11
_diffrn_reflns_limit_k_max 11
_diffrn_reflns_limit_k_min -11
_diffrn_reflns_limit_l_max 12
_diffrn_reflns_limit_l_min -13
_diffrn_reflns_number 9638
_diffrn_reflns_point_group_measured_fraction_full 0.999
_diffrn_reflns_point_group_measured_fraction_max 0.997
_diffrn_reflns_theta_full 25.242
_diffrn_reflns_theta_max 25.384
_diffrn_reflns_theta_min 1.941
_diffrn_source 'sealed tube'
_diffrn_standards_number 0
_exptl_absorpt_coefficient_mu 0.091
_exptl_absorpt_correction_T_max 0.7452
_exptl_absorpt_correction_T_min 0.6747
_exptl_absorpt_correction_type multi-scan
_exptl_absorpt_process_details
'SADABS-2014/5 (Bruker,2014/5) was used for absorption correction. wR2(int) was 0.0521 before and 0.0453 after correction. The Ratio of minimum to maximum transmission is 0.9054. The \l/2 correction factor is 0.00150.'
_exptl_crystal_colour colourless
_exptl_crystal_colour_primary colourless
_exptl_crystal_density_diffrn 1.310
_exptl_crystal_description needle
_exptl_crystal_F_000 404
_exptl_crystal_recrystallization_method 'used as received'
_exptl_crystal_size_max 0.268
_exptl_crystal_size_mid 0.086
_exptl_crystal_size_min 0.05
_refine_diff_density_max 0.176
_refine_diff_density_min -0.176
_refine_diff_density_rms 0.042
_refine_ls_extinction_method none
_refine_ls_goodness_of_fit_ref 1.032
_refine_ls_hydrogen_treatment mixed
_refine_ls_matrix_type full
_refine_ls_number_parameters 257
_refine_ls_number_reflns 3534
_refine_ls_number_restraints 0
_refine_ls_restrained_S_all 1.032
_refine_ls_R_factor_all 0.0844
_refine_ls_R_factor_gt 0.0465
_refine_ls_shift/su_max 0.000
_refine_ls_shift/su_mean 0.000
_refine_ls_structure_factor_coef Fsqd
_refine_ls_weighting_details 'w=1/[\s^2^(Fo^2^)+(0.0594P)^2^] where P=(Fo^2^+2Fc^2^)/3'
_refine_ls_weighting_scheme calc
_refine_ls_wR_factor_gt 0.1072
_refine_ls_wR_factor_ref 0.1272
_reflns_Friedel_coverage 0.000
_reflns_number_gt 2250
_reflns_number_total 3534
_reflns_threshold_expression 'I > 2\s(I)'
_cod_data_source_file ja8b07612_si_011.cif
_cod_data_source_block ia1017c
_cod_database_code 4132960
_shelxl_version_number 2014/6
_shelx_space_group_comment
;
The symmetry employed for this shelxl refinement is uniquely defined
by the following loop, which should always be used as a source of
symmetry information in preference to the above space-group names.
They are only intended as comments.
;
_shelx_estimated_absorpt_t_max 0.995
_shelx_estimated_absorpt_t_min 0.976
_olex2_refinement_description
;
1. Fixed Uiso
 At 1.2 times of:
  All C(H) groups, All C(H,H) groups
2.a Secondary CH2 refined with riding coordinates:
 C1(H1A,H1B), C2(H2A,H2B), C3(H3A,H3B), C4(H4A,H4B), C5(H5A,H5B), C6(H6A,H6B),
 C7(H7A,H7B)
2.b Aromatic/amide H refined with riding coordinates:
 C11(H11), C12(H12), C13(H13), C14(H14), C18(H18), C19(H19), C20(H20),
 C21(H21), C22(H22)
;
_olex2_diffrn_ambient_temperature_device 'Oxford Cryosystems'
_olex2_exptl_crystal_mounting_method 'The crystal was mounted on a nylon loop with paratone oil'
_olex2_submission_original_sample_id 'Lq-C7 Z'
_olex2_submission_special_instructions 'No special instructions were received'

loop_
_space_group_symop_operation_xyz
'x, y, z'
'-x, -y, -z'

loop_
_atom_site_label
_atom_site_type_symbol
_atom_site_fract_x
_atom_site_fract_y
_atom_site_fract_z
_atom_site_U_iso_or_equiv
_atom_site_adp_type
_atom_site_occupancy
_atom_site_site_symmetry_order
_atom_site_calc_flag
_atom_site_refinement_flags_posn
O1 O 0.31066(14) 0.85593(15) 0.36304(14) 0.0429(4) Uani 1 1 d .
O2 O 0.26696(18) 0.84847(16) 0.15712(15) 0.0555(5) Uani 1 1 d .
O3 O 0.46323(15) 0.84328(15) 0.82492(13) 0.0424(4) Uani 1 1 d .
O4 O 0.42518(15) 0.90928(15) 0.64350(14) 0.0407(4) Uani 1 1 d .
N1 N 0.53288(19) 0.7551(2) 0.46818(17) 0.0364(4) Uani 1 1 d .
H1 H 0.465(2) 0.813(2) 0.483(2) 0.048(7) Uiso 1 1 d .
N2 N 0.62217(17) 0.72421(17) 0.56384(16) 0.0351(4) Uani 1 1 d .
C1 C 0.1867(2) 0.9264(2) 0.3798(2) 0.0438(6) Uani 1 1 d .
H1A H 0.1659 0.9799 0.3157 0.053 Uiso 1 1 calc R
H1B H 0.2107 0.9963 0.4656 0.053 Uiso 1 1 calc R
C2 C 0.0529(2) 0.8165(2) 0.3653(2) 0.0423(6) Uani 1 1 d .
H2A H 0.0239 0.7535 0.2764 0.051 Uiso 1 1 calc R
H2B H -0.0288 0.8674 0.3804 0.051 Uiso 1 1 calc R
C3 C 0.0764(2) 0.7226(2) 0.4562(2) 0.0400(5) Uani 1 1 d .
H3A H -0.0067 0.6409 0.4284 0.048 Uiso 1 1 calc R
H3B H 0.1663 0.6824 0.4492 0.048 Uiso 1 1 calc R
C4 C 0.0902(2) 0.8002(2) 0.5951(2) 0.0400(5) Uani 1 1 d .
H4A H -0.0069 0.8196 0.6065 0.048 Uiso 1 1 calc R
H4B H 0.1569 0.8940 0.6181 0.048 Uiso 1 1 calc R
C5 C 0.1486(2) 0.7138(2) 0.6851(2) 0.0432(6) Uani 1 1 d .
H5A H 0.0698 0.6334 0.6773 0.052 Uiso 1 1 calc R
H5B H 0.2299 0.6711 0.6565 0.052 Uiso 1 1 calc R
C6 C 0.2034(2) 0.7989(2) 0.8253(2) 0.0459(6) Uani 1 1 d .
H6A H 0.1247 0.8481 0.8518 0.055 Uiso 1 1 calc R
H6B H 0.2213 0.7302 0.8761 0.055 Uiso 1 1 calc R
C7 C 0.3416(2) 0.9106(2) 0.8584(2) 0.0446(6) Uani 1 1 d .
H7A H 0.3241 0.9831 0.8117 0.054 Uiso 1 1 calc R
H7B H 0.3672 0.9605 0.9508 0.054 Uiso 1 1 calc R
C8 C 0.3401(2) 0.8215(2) 0.2477(2) 0.0379(5) Uani 1 1 d .
C9 C 0.4680(2) 0.7490(2) 0.2430(2) 0.0348(5) Uani 1 1 d .
C10 C 0.5558(2) 0.7146(2) 0.34566(19) 0.0334(5) Uani 1 1 d .
C11 C 0.6689(2) 0.6397(2) 0.3231(2) 0.0416(6) Uani 1 1 d .
H11 H 0.7269 0.6133 0.3908 0.050 Uiso 1 1 calc R
C12 C 0.6973(2) 0.6034(2) 0.2037(2) 0.0465(6) Uani 1 1 d .
H12 H 0.7745 0.5524 0.1902 0.056 Uiso 1 1 calc R
C13 C 0.6149(2) 0.6405(2) 0.1043(2) 0.0457(6) Uani 1 1 d .
H13 H 0.6365 0.6178 0.0230 0.055 Uiso 1 1 calc R
C14 C 0.5013(2) 0.7106(2) 0.1240(2) 0.0421(6) Uani 1 1 d .
H14 H 0.4432 0.7339 0.0546 0.051 Uiso 1 1 calc R
C15 C 0.4909(2) 0.8481(2) 0.7133(2) 0.0342(5) Uani 1 1 d .
C16 C 0.6066(2) 0.7665(2) 0.67990(19) 0.0328(5) Uani 1 1 d .
C17 C 0.7136(2) 0.7288(2) 0.77795(19) 0.0324(5) Uani 1 1 d .
C18 C 0.7485(2) 0.5917(2) 0.7536(2) 0.0409(5) Uani 1 1 d .
H18 H 0.6993 0.5207 0.6763 0.049 Uiso 1 1 calc R
C19 C 0.8542(2) 0.5581(2) 0.8410(2) 0.0455(6) Uani 1 1 d .
H19 H 0.8763 0.4637 0.8239 0.055 Uiso 1 1 calc R
C20 C 0.9280(2) 0.6607(2) 0.9531(2) 0.0428(6) Uani 1 1 d .
H20 H 1.0014 0.6373 1.0124 0.051 Uiso 1 1 calc R
C21 C 0.8948(2) 0.7974(2) 0.9785(2) 0.0404(5) Uani 1 1 d .
H21 H 0.9451 0.8682 1.0557 0.048 Uiso 1 1 calc R
C22 C 0.7880(2) 0.8312(2) 0.89143(19) 0.0376(5) Uani 1 1 d .
H22 H 0.7655 0.9253 0.9095 0.045 Uiso 1 1 calc R

loop_
_atom_site_aniso_label
_atom_site_aniso_U_11
_atom_site_aniso_U_22
_atom_site_aniso_U_33
_atom_site_aniso_U_23
_atom_site_aniso_U_13
_atom_site_aniso_U_12
O1 0.0355(8) 0.0579(10) 0.0426(10) 0.0226(8) 0.0099(7) 0.0175(7)
O2 0.0659(11) 0.0646(11) 0.0380(10) 0.0192(9) 0.0023(8) 0.0269(9)
O3 0.0361(8) 0.0577(10) 0.0349(9) 0.0122(7) 0.0094(7) 0.0143(7)
O4 0.0376(8) 0.0477(9) 0.0403(9) 0.0155(8) 0.0088(7) 0.0160(7)
N1 0.0325(10) 0.0480(11) 0.0306(11) 0.0135(9) 0.0046(8) 0.0143(9)
N2 0.0311(9) 0.0417(10) 0.0326(11) 0.0120(9) 0.0048(8) 0.0086(8)
C1 0.0390(12) 0.0475(13) 0.0503(15) 0.0203(12) 0.0101(11) 0.0166(11)
C2 0.0341(12) 0.0463(13) 0.0431(14) 0.0091(11) 0.0035(10) 0.0123(10)
C3 0.0325(11) 0.0368(12) 0.0463(14) 0.0081(11) 0.0046(10) 0.0054(9)
C4 0.0321(11) 0.0395(12) 0.0460(14) 0.0082(11) 0.0078(10) 0.0088(9)
C5 0.0388(12) 0.0422(13) 0.0491(15) 0.0149(11) 0.0110(11) 0.0047(10)
C6 0.0388(13) 0.0586(15) 0.0459(15) 0.0203(12) 0.0147(11) 0.0113(11)
C7 0.0357(12) 0.0572(14) 0.0381(14) 0.0026(11) 0.0131(10) 0.0139(11)
C8 0.0416(12) 0.0363(12) 0.0328(13) 0.0120(10) 0.0028(11) 0.0012(10)
C9 0.0326(11) 0.0353(12) 0.0352(13) 0.0124(10) 0.0054(10) 0.0009(9)
C10 0.0300(11) 0.0370(12) 0.0302(12) 0.0071(10) 0.0063(9) 0.0024(9)
C11 0.0352(12) 0.0511(14) 0.0381(14) 0.0114(11) 0.0082(10) 0.0101(10)
C12 0.0372(12) 0.0554(15) 0.0445(15) 0.0065(12) 0.0138(11) 0.0093(11)
C13 0.0479(14) 0.0510(14) 0.0334(14) 0.0059(11) 0.0125(11) -0.0010(11)
C14 0.0482(13) 0.0424(13) 0.0336(13) 0.0132(11) 0.0065(11) 0.0007(11)
C15 0.0300(11) 0.0375(12) 0.0310(13) 0.0062(10) 0.0041(10) 0.0032(9)
C16 0.0301(11) 0.0373(12) 0.0313(13) 0.0101(10) 0.0074(9) 0.0064(9)
C17 0.0304(11) 0.0371(12) 0.0339(13) 0.0148(10) 0.0101(9) 0.0081(9)
C18 0.0414(12) 0.0397(13) 0.0395(14) 0.0113(11) 0.0054(10) 0.0071(10)
C19 0.0484(14) 0.0429(13) 0.0502(16) 0.0196(12) 0.0093(12) 0.0179(11)
C20 0.0376(12) 0.0529(15) 0.0424(14) 0.0229(12) 0.0054(11) 0.0122(11)
C21 0.0379(12) 0.0490(14) 0.0327(13) 0.0134(11) 0.0038(10) 0.0063(10)
C22 0.0387(12) 0.0395(12) 0.0345(13) 0.0101(11) 0.0090(10) 0.0080(10)

loop_
_atom_type_symbol
_atom_type_description
_atom_type_scat_dispersion_real
_atom_type_scat_dispersion_imag
_atom_type_scat_source
C C 0.0033 0.0016 'International Tables Vol C Tables 4.2.6.8 and 6.1.1.4'
H H 0.0000 0.0000 'International Tables Vol C Tables 4.2.6.8 and 6.1.1.4'
N N 0.0061 0.0033 'International Tables Vol C Tables 4.2.6.8 and 6.1.1.4'
O O 0.0106 0.0060 'International Tables Vol C Tables 4.2.6.8 and 6.1.1.4'

loop_
_geom_angle_atom_site_label_1
_geom_angle_atom_site_label_2
_geom_angle_atom_site_label_3
_geom_angle
C8 O1 C1 119.24(17)
C15 O3 C7 116.28(16)
N2 N1 H1 121.6(14)
N2 N1 C10 119.36(18)
C10 N1 H1 118.5(14)
C16 N2 N1 120.36(18)
O1 C1 H1A 109.6
O1 C1 H1B 109.6
O1 C1 C2 110.39(17)
H1A C1 H1B 108.1
C2 C1 H1A 109.6
C2 C1 H1B 109.6
C1 C2 H2A 108.8
C1 C2 H2B 108.8
C1 C2 C3 113.67(17)
H2A C2 H2B 107.7
C3 C2 H2A 108.8
C3 C2 H2B 108.8
C2 C3 H3A 108.6
C2 C3 H3B 108.6
H3A C3 H3B 107.6
C4 C3 C2 114.73(18)
C4 C3 H3A 108.6
C4 C3 H3B 108.6
C3 C4 H4A 109.1
C3 C4 H4B 109.1
C3 C4 C5 112.58(18)
H4A C4 H4B 107.8
C5 C4 H4A 109.1
C5 C4 H4B 109.1
C4 C5 H5A 108.4
C4 C5 H5B 108.4
H5A C5 H5B 107.5
C6 C5 C4 115.30(18)
C6 C5 H5A 108.4
C6 C5 H5B 108.4
C5 C6 H6A 108.4
C5 C6 H6B 108.4
H6A C6 H6B 107.4
C7 C6 C5 115.70(18)
C7 C6 H6A 108.4
C7 C6 H6B 108.4
O3 C7 C6 110.84(18)
O3 C7 H7A 109.5
O3 C7 H7B 109.5
C6 C7 H7A 109.5
C6 C7 H7B 109.5
H7A C7 H7B 108.1
O1 C8 C9 113.89(18)
O2 C8 O1 121.9(2)
O2 C8 C9 124.2(2)
C10 C9 C8 126.19(19)
C14 C9 C8 115.46(19)
C14 C9 C10 118.3(2)
N1 C10 C9 121.41(19)
N1 C10 C11 119.86(19)
C11 C10 C9 118.7(2)
C10 C11 H11 119.6
C12 C11 C10 120.9(2)
C12 C11 H11 119.6
C11 C12 H12 119.7
C13 C12 C11 120.6(2)
C13 C12 H12 119.7
C12 C13 H13 120.4
C14 C13 C12 119.2(2)
C14 C13 H13 120.4
C9 C14 H14 118.9
C13 C14 C9 122.2(2)
C13 C14 H14 118.9
O3 C15 C16 113.43(18)
O4 C15 O3 123.66(19)
O4 C15 C16 122.88(19)
N2 C16 C15 122.72(18)
N2 C16 C17 115.51(18)
C17 C16 C15 121.76(18)
C18 C17 C16 120.04(19)
C18 C17 C22 118.62(19)
C22 C17 C16 121.19(18)
C17 C18 H18 119.7
C19 C18 C17 120.5(2)
C19 C18 H18 119.7
C18 C19 H19 119.8
C20 C19 C18 120.4(2)
C20 C19 H19 119.8
C19 C20 H20 120.1
C19 C20 C21 119.8(2)
C21 C20 H20 120.1
C20 C21 H21 120.0
C20 C21 C22 120.0(2)
C22 C21 H21 120.0
C17 C22 H22 119.6
C21 C22 C17 120.7(2)
C21 C22 H22 119.6

loop_
_geom_bond_atom_site_label_1
_geom_bond_atom_site_label_2
_geom_bond_distance
O1 C1 1.453(2)
O1 C8 1.343(2)
O2 C8 1.211(2)
O3 C7 1.462(2)
O3 C15 1.337(2)
O4 C15 1.216(2)
N1 H1 0.92(2)
N1 N2 1.344(2)
N1 C10 1.396(3)
N2 C16 1.303(2)
C1 H1A 0.9900
C1 H1B 0.9900
C1 C2 1.513(3)
C2 H2A 0.9900
C2 H2B 0.9900
C2 C3 1.532(3)
C3 H3A 0.9900
C3 H3B 0.9900
C3 C4 1.517(3)
C4 H4A 0.9900
C4 H4B 0.9900
C4 C5 1.530(3)
C5 H5A 0.9900
C5 H5B 0.9900
C5 C6 1.526(3)
C6 H6A 0.9900
C6 H6B 0.9900
C6 C7 1.517(3)
C7 H7A 0.9900
C7 H7B 0.9900
C8 C9 1.480(3)
C9 C10 1.412(3)
C9 C14 1.399(3)
C10 C11 1.398(3)
C11 H11 0.9500
C11 C12 1.383(3)
C12 H12 0.9500
C12 C13 1.375(3)
C13 H13 0.9500
C13 C14 1.371(3)
C14 H14 0.9500
C15 C16 1.486(3)
C16 C17 1.485(3)
C17 C18 1.390(3)
C17 C22 1.391(3)
C18 H18 0.9500
C18 C19 1.381(3)
C19 H19 0.9500
C19 C20 1.380(3)
C20 H20 0.9500
C20 C21 1.381(3)
C21 H21 0.9500
C21 C22 1.386(3)
C22 H22 0.9500

loop_
_geom_hbond_atom_site_label_D
_geom_hbond_atom_site_label_H
_geom_hbond_atom_site_label_A
_geom_hbond_distance_DH
_geom_hbond_distance_HA
_geom_hbond_distance_DA
_geom_hbond_angle_DHA
N1 H1 O1 0.92(2) 1.94(2) 2.620(2) 129.7(18)
N1 H1 O4 0.92(2) 1.94(2) 2.617(2) 129.1(18)
